data_1502061
loop_
_publ_author_name
'Stevens, Andrew C.'
'Palmer, Cory'
'Pagenkopf, Brian L.'

_publ_section_title
;
 The formal [4+3] cycloaddition between donor-acceptor cyclobutanes and
 nitrones.
;
_journal_issue 6
_journal_name_full 'Organic letters'
_journal_page_first 1528
_journal_page_last 1531
_journal_paper_doi 10.1021/ol200220d
_journal_volume 13
_journal_year 2011
_chemical_formula_moiety 'C25 H28 Cl N O6'
_chemical_formula_sum 'C25 H28 Cl N O6'
_chemical_formula_weight 473.93
_chemical_name_systematic
; 
 ? 
;
_space_group_IT_number 14
_symmetry_cell_setting monoclinic
_symmetry_space_group_name_Hall '-P 2yn'
_symmetry_space_group_name_H-M 'P 1 21/n 1'
_atom_sites_solution_hydrogens geom
_atom_sites_solution_primary direct
_atom_sites_solution_secondary difmap
_audit_creation_method SHELXL-97
_cell_angle_alpha 90.00
_cell_angle_beta 96.924(2)
_cell_angle_gamma 90.00
_cell_formula_units_Z 4
_cell_length_a 13.1053(7)
_cell_length_b 11.2478(6)
_cell_length_c 16.0248(9)
_cell_measurement_reflns_used 9891
_cell_measurement_temperature 150(2)
_cell_measurement_theta_max 23.84
_cell_measurement_theta_min 2.39
_cell_volume 2344.9(2)
_computing_cell_refinement 'Bruker SAINT'
_computing_data_collection 'Bruker APEX2'
_computing_data_reduction 'Bruker SAINT'
_computing_molecular_graphics 'Bruker SHELXTL'
_computing_publication_material 'Bruker SHELXTL'
_computing_structure_refinement 'SHELXL-97 (Sheldrick, 2008)'
_computing_structure_solution 'SHELXS-97 (Sheldrick, 2008)'
_diffrn_ambient_temperature 150(2)
_diffrn_measured_fraction_theta_full 1.000
_diffrn_measured_fraction_theta_max 1.000
_diffrn_measurement_device_type 'Bruker APEX-II CCD'
_diffrn_measurement_method '\f and \w scans'
_diffrn_radiation_monochromator graphite
_diffrn_radiation_source 'fine-focus sealed tube'
_diffrn_radiation_type MoK\a
_diffrn_radiation_wavelength 0.71073
_diffrn_reflns_av_R_equivalents 0.0864
_diffrn_reflns_av_sigmaI/netI 0.0355
_diffrn_reflns_limit_h_max 17
_diffrn_reflns_limit_h_min -17
_diffrn_reflns_limit_k_max 14
_diffrn_reflns_limit_k_min -14
_diffrn_reflns_limit_l_max 21
_diffrn_reflns_limit_l_min -21
_diffrn_reflns_number 112617
_diffrn_reflns_theta_full 28.28
_diffrn_reflns_theta_max 28.28
_diffrn_reflns_theta_min 1.90
_exptl_absorpt_coefficient_mu 0.204
_exptl_absorpt_correction_T_max 0.9731
_exptl_absorpt_correction_T_min 0.9593
_exptl_absorpt_correction_type multi-scan
_exptl_crystal_colour colourless
_exptl_crystal_density_diffrn 1.342
_exptl_crystal_density_method 'not measured'
_exptl_crystal_description block
_exptl_crystal_F_000 1000
_exptl_crystal_size_max 0.20
_exptl_crystal_size_mid 0.17
_exptl_crystal_size_min 0.13
_refine_diff_density_max 0.367
_refine_diff_density_min -0.345
_refine_diff_density_rms 0.051
_refine_ls_extinction_method none
_refine_ls_goodness_of_fit_ref 1.013
_refine_ls_hydrogen_treatment constr
_refine_ls_matrix_type full
_refine_ls_number_parameters 300
_refine_ls_number_reflns 5812
_refine_ls_number_restraints 0
_refine_ls_restrained_S_all 1.013
_refine_ls_R_factor_all 0.0680
_refine_ls_R_factor_gt 0.0400
_refine_ls_shift/su_max 0.001
_refine_ls_shift/su_mean 0.000
_refine_ls_structure_factor_coef Fsqd
_refine_ls_weighting_details 'calc w=1/[\s^2^(Fo^2^)+(0.0330P)^2^+1.3489P] where P=(Fo^2^+2Fc^2^)/3'
_refine_ls_weighting_scheme calc
_refine_ls_wR_factor_gt 0.0829
_refine_ls_wR_factor_ref 0.0962
_reflns_number_gt 4183
_reflns_number_total 5812
_reflns_threshold_expression >2sigma(I)
_cod_data_source_file ol200220d_si_005.cif
_cod_data_source_block b10121_0m
_cod_depositor_comments
;
The following automatic conversions were performed:

'_symmetry_cell_setting' value 'Monoclinic' changed to 'monoclinic'
according to /home/saulius/struct/CIF-dictionaries/cif_core.dic
dictionary named 'cif_core.dic' version 2.4.1 from 2010-06-29.

Automatic conversion script
Id: cif_fix_values 1715 2011-07-08 13:25:40Z adriana 
;
_cod_original_sg_symbol_H-M P2(1)/n
_cod_database_code 1502061

loop_
_symmetry_equiv_pos_as_xyz
'x, y, z'
'-x+1/2, y+1/2, -z+1/2'
'-x, -y, -z'
'x-1/2, -y-1/2, z-1/2'

loop_
_atom_site_label
_atom_site_type_symbol
_atom_site_fract_x
_atom_site_fract_y
_atom_site_fract_z
_atom_site_U_iso_or_equiv
_atom_site_adp_type
_atom_site_occupancy
_atom_site_symmetry_multiplicity
_atom_site_calc_flag
_atom_site_refinement_flags
Cl1 Cl 0.26141(3) 0.58320(4) 0.23529(3) 0.03320(12) Uani 1 1 d .
O1 O 0.75336(9) 0.12596(11) 0.07496(7) 0.0266(3) Uani 1 1 d .
O2 O 0.80995(8) 0.17182(11) 0.20947(7) 0.0255(3) Uani 1 1 d .
O3 O 0.66616(8) 0.37430(10) 0.11199(7) 0.0223(2) Uani 1 1 d .
O4 O 0.52314(9) 0.28916(10) 0.04501(7) 0.0270(3) Uani 1 1 d .
O5 O 0.47576(10) -0.12587(10) 0.26182(8) 0.0330(3) Uani 1 1 d .
O6 O 0.52590(8) 0.06339(9) 0.29078(7) 0.0217(2) Uani 1 1 d .
N1 N 0.61578(10) 0.13616(11) 0.30976(8) 0.0189(3) Uani 1 1 d .
C1 C 0.36237(12) 0.48178(14) 0.24188(10) 0.0212(3) Uani 1 1 d .
C2 C 0.33956(12) 0.36286(15) 0.22969(11) 0.0238(3) Uani 1 1 d .
H2 H 0.2701 0.3372 0.2198 0.029 Uiso 1 1 calc R
C3 C 0.41900(12) 0.28135(14) 0.23199(10) 0.0221(3) Uani 1 1 d .
H3 H 0.4035 0.1995 0.2232 0.026 Uiso 1 1 calc R
C4 C 0.52121(11) 0.31745(13) 0.24696(9) 0.0171(3) Uani 1 1 d .
C5 C 0.61236(11) 0.23300(13) 0.24727(9) 0.0165(3) Uani 1 1 d .
H5 H 0.6747 0.2826 0.2645 0.020 Uiso 1 1 calc R
C6 C 0.62654(11) 0.18377(13) 0.15848(9) 0.0175(3) Uani 1 1 d .
C7 C 0.74138(12) 0.15980(13) 0.15349(10) 0.0189(3) Uani 1 1 d .
C8 C 0.85849(14) 0.11247(19) 0.05452(12) 0.0341(4) Uani 1 1 d .
H8A H 0.8866 0.0342 0.0739 0.041 Uiso 1 1 calc R
H8B H 0.9031 0.1754 0.0824 0.041 Uiso 1 1 calc R
C9 C 0.85446(16) 0.1222(2) -0.03912(12) 0.0416(5) Uani 1 1 d .
H9A H 0.8095 0.0601 -0.0659 0.062 Uiso 1 1 calc R
H9B H 0.9238 0.1125 -0.0552 0.062 Uiso 1 1 calc R
H9C H 0.8275 0.2005 -0.0574 0.062 Uiso 1 1 calc R
C10 C 0.46269(12) 0.52141(14) 0.25744(10) 0.0225(3) Uani 1 1 d .
H10 H 0.4775 0.6035 0.2662 0.027 Uiso 1 1 calc R
C11 C 0.54130(12) 0.43805(13) 0.25994(10) 0.0196(3) Uani 1 1 d .
H11 H 0.6106 0.4640 0.2708 0.023 Uiso 1 1 calc R
C12 C 0.59743(12) 0.28664(14) 0.09674(10) 0.0194(3) Uani 1 1 d .
C13 C 0.64465(15) 0.48501(15) 0.06521(11) 0.0314(4) Uani 1 1 d .
H13A H 0.6793 0.5519 0.0973 0.038 Uiso 1 1 calc R
H13B H 0.5697 0.5005 0.0585 0.038 Uiso 1 1 calc R
C14 C 0.6814(2) 0.4781(2) -0.01962(13) 0.0514(6) Uani 1 1 d .
H14A H 0.7549 0.4592 -0.0131 0.077 Uiso 1 1 calc R
H14B H 0.6700 0.5548 -0.0483 0.077 Uiso 1 1 calc R
H14C H 0.6433 0.4159 -0.0530 0.077 Uiso 1 1 calc R
C15 C 0.56290(12) 0.07299(13) 0.12894(10) 0.0195(3) Uani 1 1 d .
H15A H 0.4899 0.0895 0.1349 0.023 Uiso 1 1 calc R
H15B H 0.5679 0.0612 0.0683 0.023 Uiso 1 1 calc R
C16 C 0.59333(13) -0.04402(14) 0.17496(10) 0.0214(3) Uani 1 1 d .
H16 H 0.6690 -0.0577 0.1770 0.026 Uiso 1 1 calc R
C17 C 0.53366(15) -0.14924(15) 0.13220(11) 0.0322(4) Uani 1 1 d .
H17A H 0.5173 -0.1360 0.0710 0.039 Uiso 1 1 calc R
H17B H 0.5725 -0.2245 0.1419 0.039 Uiso 1 1 calc R
C18 C 0.43773(15) -0.14982(16) 0.17558(12) 0.0343(4) Uani 1 1 d .
H18A H 0.3891 -0.0874 0.1525 0.041 Uiso 1 1 calc R
H18B H 0.4030 -0.2280 0.1697 0.041 Uiso 1 1 calc R
C19 C 0.56091(13) -0.05020(14) 0.26424(10) 0.0227(3) Uani 1 1 d .
H19 H 0.6188 -0.0804 0.3051 0.027 Uiso 1 1 calc R
C20 C 0.62088(13) 0.17646(14) 0.39524(10) 0.0228(3) Uani 1 1 d .
C21 C 0.55281(15) 0.13640(17) 0.44916(11) 0.0326(4) Uani 1 1 d .
H21 H 0.4986 0.0837 0.4292 0.039 Uiso 1 1 calc R
C22 C 0.56453(18) 0.1739(2) 0.53243(12) 0.0442(5) Uani 1 1 d .
H22 H 0.5186 0.1452 0.5693 0.053 Uiso 1 1 calc R
C23 C 0.64051(19) 0.2508(2) 0.56213(12) 0.0479(6) Uani 1 1 d .
H23 H 0.6462 0.2773 0.6188 0.058 Uiso 1 1 calc R
C24 C 0.70941(19) 0.29007(18) 0.50925(12) 0.0449(5) Uani 1 1 d .
H24 H 0.7631 0.3430 0.5298 0.054 Uiso 1 1 calc R
C25 C 0.70024(15) 0.25232(16) 0.42592(11) 0.0330(4) Uani 1 1 d .
H25 H 0.7483 0.2785 0.3900 0.040 Uiso 1 1 calc R

loop_
_atom_site_aniso_label
_atom_site_aniso_U_11
_atom_site_aniso_U_22
_atom_site_aniso_U_33
_atom_site_aniso_U_23
_atom_site_aniso_U_13
_atom_site_aniso_U_12
Cl1 0.0248(2) 0.0244(2) 0.0508(3) -0.00457(19) 0.00651(19) 0.00819(17)
O1 0.0236(6) 0.0360(7) 0.0214(6) -0.0034(5) 0.0080(5) 0.0009(5)
O2 0.0205(6) 0.0310(7) 0.0246(6) -0.0011(5) 0.0008(5) 0.0043(5)
O3 0.0255(6) 0.0185(5) 0.0226(6) 0.0051(5) 0.0021(5) -0.0039(5)
O4 0.0295(6) 0.0240(6) 0.0253(6) 0.0024(5) -0.0055(5) -0.0003(5)
O5 0.0442(8) 0.0215(6) 0.0354(7) -0.0014(5) 0.0131(6) -0.0118(6)
O6 0.0254(6) 0.0164(5) 0.0241(6) -0.0007(4) 0.0068(5) -0.0031(4)
N1 0.0238(7) 0.0158(6) 0.0170(6) -0.0003(5) 0.0028(5) -0.0025(5)
C1 0.0220(8) 0.0191(8) 0.0228(8) -0.0009(6) 0.0042(6) 0.0057(6)
C2 0.0181(8) 0.0224(8) 0.0317(9) -0.0014(7) 0.0058(7) -0.0016(6)
C3 0.0218(8) 0.0150(7) 0.0300(9) -0.0023(6) 0.0058(7) -0.0030(6)
C4 0.0194(7) 0.0162(7) 0.0161(7) 0.0001(6) 0.0035(6) 0.0000(6)
C5 0.0183(7) 0.0141(7) 0.0174(7) 0.0004(6) 0.0030(6) -0.0009(6)
C6 0.0195(7) 0.0168(7) 0.0163(7) 0.0012(6) 0.0029(6) -0.0003(6)
C7 0.0231(8) 0.0144(7) 0.0199(8) 0.0022(6) 0.0055(6) 0.0010(6)
C8 0.0250(9) 0.0477(12) 0.0319(10) -0.0010(9) 0.0131(7) 0.0039(8)
C9 0.0420(11) 0.0553(13) 0.0310(10) -0.0010(9) 0.0186(9) -0.0017(10)
C10 0.0247(8) 0.0155(8) 0.0271(9) -0.0031(6) 0.0027(7) -0.0021(6)
C11 0.0182(7) 0.0178(8) 0.0226(8) -0.0013(6) 0.0020(6) -0.0028(6)
C12 0.0225(8) 0.0177(8) 0.0186(8) -0.0009(6) 0.0055(6) 0.0007(6)
C13 0.0428(11) 0.0192(8) 0.0312(10) 0.0089(7) -0.0003(8) -0.0045(8)
C14 0.0794(17) 0.0451(13) 0.0309(11) 0.0120(10) 0.0118(11) -0.0186(12)
C15 0.0232(8) 0.0184(8) 0.0172(7) -0.0004(6) 0.0032(6) -0.0022(6)
C16 0.0267(8) 0.0153(7) 0.0228(8) -0.0012(6) 0.0051(6) -0.0002(6)
C17 0.0494(12) 0.0196(9) 0.0275(9) -0.0051(7) 0.0045(8) -0.0077(8)
C18 0.0366(10) 0.0229(9) 0.0414(11) 0.0013(8) -0.0041(8) -0.0100(8)
C19 0.0303(9) 0.0137(7) 0.0243(8) 0.0001(6) 0.0037(7) -0.0008(6)
C20 0.0334(9) 0.0180(8) 0.0166(8) 0.0012(6) 0.0013(7) 0.0080(7)
C21 0.0414(11) 0.0345(10) 0.0235(9) 0.0017(8) 0.0105(8) 0.0063(8)
C22 0.0627(14) 0.0489(13) 0.0233(10) 0.0033(9) 0.0149(9) 0.0183(11)
C23 0.0780(16) 0.0441(12) 0.0195(9) -0.0065(9) -0.0034(10) 0.0269(12)
C24 0.0672(15) 0.0315(11) 0.0306(11) -0.0065(9) -0.0156(10) 0.0049(10)
C25 0.0446(11) 0.0280(9) 0.0242(9) 0.0005(7) -0.0044(8) -0.0009(8)

loop_
_atom_type_symbol
_atom_type_description
_atom_type_scat_dispersion_real
_atom_type_scat_dispersion_imag
_atom_type_scat_source
C C 0.0033 0.0016 'International Tables Vol C Tables 4.2.6.8 and 6.1.1.4'
H H 0.0000 0.0000 'International Tables Vol C Tables 4.2.6.8 and 6.1.1.4'
N N 0.0061 0.0033 'International Tables Vol C Tables 4.2.6.8 and 6.1.1.4'
O O 0.0106 0.0060 'International Tables Vol C Tables 4.2.6.8 and 6.1.1.4'
Cl Cl 0.1484 0.1585 'International Tables Vol C Tables 4.2.6.8 and 6.1.1.4'

loop_
_geom_angle_atom_site_label_1
_geom_angle_atom_site_label_2
_geom_angle_atom_site_label_3
_geom_angle
C7 O1 C8 117.36(13)
C12 O3 C13 116.73(13)
C19 O5 C18 108.87(12)
N1 O6 C19 106.62(11)
O6 N1 C20 108.92(12)
O6 N1 C5 108.64(11)
C20 N1 C5 114.08(12)
C2 C1 C10 121.57(14)
C2 C1 Cl1 118.48(12)
C10 C1 Cl1 119.95(12)
C1 C2 C3 119.27(15)
C1 C2 H2 120.4
C3 C2 H2 120.4
C2 C3 C4 121.08(15)
C2 C3 H3 119.5
C4 C3 H3 119.5
C3 C4 C11 118.05(14)
C3 C4 C5 123.75(13)
C11 C4 C5 118.17(13)
N1 C5 C4 114.91(12)
N1 C5 C6 111.09(12)
C4 C5 C6 113.43(12)
N1 C5 H5 105.5
C4 C5 H5 105.5
C6 C5 H5 105.5
C12 C6 C7 105.43(12)
C12 C6 C15 109.08(12)
C7 C6 C15 109.77(12)
C12 C6 C5 105.78(12)
C7 C6 C5 109.53(12)
C15 C6 C5 116.60(12)
O2 C7 O1 124.89(14)
O2 C7 C6 126.20(14)
O1 C7 C6 108.89(13)
O1 C8 C9 107.24(15)
O1 C8 H8A 110.3
C9 C8 H8A 110.3
O1 C8 H8B 110.3
C9 C8 H8B 110.3
H8A C8 H8B 108.5
C8 C9 H9A 109.5
C8 C9 H9B 109.5
H9A C9 H9B 109.5
C8 C9 H9C 109.5
H9A C9 H9C 109.5
H9B C9 H9C 109.5
C1 C10 C11 118.24(14)
C1 C10 H10 120.9
C11 C10 H10 120.9
C10 C11 C4 121.78(14)
C10 C11 H11 119.1
C4 C11 H11 119.1
O4 C12 O3 125.50(14)
O4 C12 C6 125.36(14)
O3 C12 C6 109.10(13)
O3 C13 C14 110.96(16)
O3 C13 H13A 109.4
C14 C13 H13A 109.4
O3 C13 H13B 109.4
C14 C13 H13B 109.4
H13A C13 H13B 108.0
C13 C14 H14A 109.5
C13 C14 H14B 109.5
H14A C14 H14B 109.5
C13 C14 H14C 109.5
H14A C14 H14C 109.5
H14B C14 H14C 109.5
C16 C15 C6 116.43(13)
C16 C15 H15A 108.2
C6 C15 H15A 108.2
C16 C15 H15B 108.2
C6 C15 H15B 108.2
H15A C15 H15B 107.3
C17 C16 C15 110.94(14)
C17 C16 C19 101.36(13)
C15 C16 C19 113.52(13)
C17 C16 H16 110.2
C15 C16 H16 110.2
C19 C16 H16 110.2
C18 C17 C16 101.88(14)
C18 C17 H17A 111.4
C16 C17 H17A 111.4
C18 C17 H17B 111.4
C16 C17 H17B 111.4
H17A C17 H17B 109.3
O5 C18 C17 103.34(14)
O5 C18 H18A 111.1
C17 C18 H18A 111.1
O5 C18 H18B 111.1
C17 C18 H18B 111.1
H18A C18 H18B 109.1
O5 C19 O6 105.45(12)
O5 C19 C16 108.03(13)
O6 C19 C16 111.55(12)
O5 C19 H19 110.6
O6 C19 H19 110.6
C16 C19 H19 110.6
C25 C20 C21 119.25(16)
C25 C20 N1 118.57(15)
C21 C20 N1 122.07(16)
C20 C21 C22 119.58(19)
C20 C21 H21 120.2
C22 C21 H21 120.2
C23 C22 C21 121.3(2)
C23 C22 H22 119.3
C21 C22 H22 119.3
C22 C23 C24 119.54(18)
C22 C23 H23 120.2
C24 C23 H23 120.2
C23 C24 C25 120.2(2)
C23 C24 H24 119.9
C25 C24 H24 119.9
C20 C25 C24 120.08(19)
C20 C25 H25 120.0
C24 C25 H25 120.0

loop_
_geom_bond_atom_site_label_1
_geom_bond_atom_site_label_2
_geom_bond_distance
Cl1 C1 1.7405(16)
O1 C7 1.3419(19)
O1 C8 1.462(2)
O2 C7 1.1984(19)
O3 C12 1.3380(18)
O3 C13 1.4631(19)
O4 C12 1.2006(19)
O5 C19 1.400(2)
O5 C18 1.437(2)
O6 N1 1.4364(16)
O6 C19 1.4391(19)
N1 C20 1.437(2)
N1 C5 1.4765(19)
C1 C2 1.379(2)
C1 C10 1.382(2)
C2 C3 1.384(2)
C2 H2 0.9500
C3 C4 1.393(2)
C3 H3 0.9500
C4 C11 1.393(2)
C4 C5 1.526(2)
C5 C6 1.559(2)
C5 H5 1.0000
C6 C12 1.540(2)
C6 C7 1.540(2)
C6 C15 1.542(2)
C8 C9 1.499(3)
C8 H8A 0.9900
C8 H8B 0.9900
C9 H9A 0.9800
C9 H9B 0.9800
C9 H9C 0.9800
C10 C11 1.390(2)
C10 H10 0.9500
C11 H11 0.9500
C13 C14 1.498(3)
C13 H13A 0.9900
C13 H13B 0.9900
C14 H14A 0.9800
C14 H14B 0.9800
C14 H14C 0.9800
C15 C16 1.538(2)
C15 H15A 0.9900
C15 H15B 0.9900
C16 C17 1.534(2)
C16 C19 1.542(2)
C16 H16 1.0000
C17 C18 1.508(3)
C17 H17A 0.9900
C17 H17B 0.9900
C18 H18A 0.9900
C18 H18B 0.9900
C19 H19 1.0000
C20 C25 1.389(2)
C20 C21 1.390(2)
C21 C22 1.390(3)
C21 H21 0.9500
C22 C23 1.361(3)
C22 H22 0.9500
C23 C24 1.383(3)
C23 H23 0.9500
C24 C25 1.392(3)
C24 H24 0.9500
C25 H25 0.9500
